data_7226422
loop_
_publ_author_name
'Rong, Jiewei'
'Zhang, Wenwei'
'Bai, Junfeng'

_publ_section_title
;
 Highly thermostable lanthanide(iii) MOFs constructed from
 4,4&#x2032;,4&#x2032;&#x2032;-s-triazine-2,4,6-triyl-tribenzoate ligand:
 synthesis, structure, and tunable white-light emission
;
_journal_issue 40
_journal_name_full CrystEngComm
_journal_page_first 7728
_journal_paper_doi 10.1039/C6CE01585A
_journal_volume 18
_journal_year 2016
_chemical_formula_sum 'C59 H58 N6 Nd2 O18 S5'
_chemical_formula_weight 1587.89
_chemical_name_systematic
;
 ?
;
_space_group_IT_number 2
_symmetry_cell_setting triclinic
_symmetry_space_group_name_Hall '-P 1'
_symmetry_space_group_name_H-M 'P -1'
_atom_sites_solution_hydrogens geom
_atom_sites_solution_primary direct
_atom_sites_solution_secondary difmap
_audit_creation_method SHELXL-97
_audit_update_record
;
2016-03-29 deposited with the CCDC.
2016-08-31 downloaded from the CCDC.
;
_cell_angle_alpha 110.7240(10)
_cell_angle_beta 110.8480(10)
_cell_angle_gamma 96.3870(10)
_cell_formula_units_Z 2
_cell_length_a 16.0917(6)
_cell_length_b 16.3567(6)
_cell_length_c 17.1769(6)
_cell_measurement_reflns_used 1878
_cell_measurement_temperature 293(2)
_cell_measurement_theta_max 25.31
_cell_measurement_theta_min 1.89
_cell_volume 3803.4(2)
_computing_cell_refinement 'Bruker SMART'
_computing_data_collection 'Bruker SMART'
_computing_data_reduction 'Bruker SAINT'
_computing_molecular_graphics 'Bruker SHELXTL'
_computing_publication_material 'Bruker SHELXTL'
_computing_structure_refinement 'Bruker SHELXTL'
_computing_structure_solution 'Bruker SHELXTL'
_diffrn_ambient_temperature 293(2)
_diffrn_measured_fraction_theta_full 0.984
_diffrn_measured_fraction_theta_max 0.984
_diffrn_measurement_device_type 'CCD area detector'
_diffrn_measurement_method 'phi and omega scans'
_diffrn_radiation_monochromator graphite
_diffrn_radiation_source 'fine-focus sealed tube'
_diffrn_radiation_type MoK\a
_diffrn_radiation_wavelength 0.71073
_diffrn_reflns_av_R_equivalents 0.0415
_diffrn_reflns_av_sigmaI/netI 0.0555
_diffrn_reflns_limit_h_max 20
_diffrn_reflns_limit_h_min -20
_diffrn_reflns_limit_k_max 21
_diffrn_reflns_limit_k_min -20
_diffrn_reflns_limit_l_max 22
_diffrn_reflns_limit_l_min -22
_diffrn_reflns_number 33230
_diffrn_reflns_theta_full 27.47
_diffrn_reflns_theta_max 27.47
_diffrn_reflns_theta_min 2.18
_exptl_absorpt_coefficient_mu 1.550
_exptl_absorpt_correction_T_max 0.7367
_exptl_absorpt_correction_T_min 0.6708
_exptl_absorpt_correction_type multi-scan
_exptl_absorpt_process_details sadabs
_exptl_crystal_density_diffrn 1.387
_exptl_crystal_density_method 'not measured'
_exptl_crystal_F_000 1596
_exptl_crystal_size_max 0.28
_exptl_crystal_size_mid 0.23
_exptl_crystal_size_min 0.21
_platon_squeeze_details
;
;
_refine_diff_density_max 4.049
_refine_diff_density_min -2.158
_refine_diff_density_rms 0.149
_refine_ls_extinction_method none
_refine_ls_goodness_of_fit_ref 1.096
_refine_ls_hydrogen_treatment constr
_refine_ls_matrix_type full
_refine_ls_number_parameters 822
_refine_ls_number_reflns 17147
_refine_ls_number_restraints 116
_refine_ls_restrained_S_all 1.140
_refine_ls_R_factor_all 0.0616
_refine_ls_R_factor_gt 0.0531
_refine_ls_shift/su_max 0.003
_refine_ls_shift/su_mean 0.000
_refine_ls_structure_factor_coef Fsqd
_refine_ls_weighting_details 'calc w=1/[\s^2^(Fo^2^)+(0.1028P)^2^+6.3777P] where P=(Fo^2^+2Fc^2^)/3'
_refine_ls_weighting_scheme calc
_refine_ls_wR_factor_gt 0.1658
_refine_ls_wR_factor_ref 0.1730
_reflns_number_gt 14324
_reflns_number_total 17147
_reflns_threshold_expression >2sigma(I)
_cod_data_source_file c6ce01585a2.cif
_cod_data_source_block nd
_cod_depositor_comments
;
The following automatic conversions were performed:

'_symmetry_cell_setting' value 'Triclinic' changed to 'triclinic'
according to
/usr/data/users/saulius/crontab/automatic-downloads/rss-feeds/RSC/lib/dictionaries/cif_core.dic
dictionary named 'cif_core.dic' version 2.4.2 from 2011-04-26.

Automatic conversion script
Id: cif_fix_values 4268 2015-11-12 08:31:59Z antanas 

 Adding full bibliography for 7226417--7226424.cif.
;
_cod_original_sg_symbol_H-M 'P-1   '
_cod_database_code 7226422

loop_
_symmetry_equiv_pos_as_xyz
'x, y, z'
'-x, -y, -z'

loop_
_atom_site_label
_atom_site_type_symbol
_atom_site_fract_x
_atom_site_fract_y
_atom_site_fract_z
_atom_site_U_iso_or_equiv
_atom_site_adp_type
_atom_site_occupancy
_atom_site_symmetry_multiplicity
_atom_site_calc_flag
_atom_site_refinement_flags
C1 C 0.4981(3) 0.0958(4) 1.2941(4) 0.0381(11) Uani 1 1 d .
C2 C 0.3947(3) 0.0507(4) 1.2412(4) 0.0379(11) Uani 1 1 d .
C3 C 0.3507(4) -0.0045(4) 1.2680(4) 0.0450(14) Uani 1 1 d .
H3 H 0.3840 -0.0140 1.3193 0.054 Uiso 1 1 calc R
C4 C 0.3443(4) 0.0658(5) 1.1667(5) 0.0563(18) Uani 1 1 d .
H4 H 0.3736 0.1048 1.1503 0.068 Uiso 1 1 calc R
C5 C 0.2562(4) -0.0459(5) 1.2178(4) 0.0465(14) Uani 1 1 d .
H5 H 0.2268 -0.0829 1.2361 0.056 Uiso 1 1 calc R
C6 C 0.2500(4) 0.0236(5) 1.1153(5) 0.0583(19) Uani 1 1 d .
H6 H 0.2169 0.0330 1.0640 0.070 Uiso 1 1 calc R
C7 C 0.2057(3) -0.0330(4) 1.1419(3) 0.0364(11) Uani 1 1 d .
C8 C 0.1057(3) -0.0797(4) 1.0882(3) 0.0333(10) Uani 1 1 d .
C9 C -0.0259(3) -0.1505(4) 1.0824(3) 0.0325(10) Uani 1 1 d .
C10 C -0.0777(3) -0.1783(4) 1.1298(3) 0.0338(11) Uani 1 1 d .
C11 C -0.0480(4) -0.1318(5) 1.2236(4) 0.0497(15) Uani 1 1 d .
H11 H 0.0064 -0.0849 1.2579 0.060 Uiso 1 1 calc R
C12 C -0.1574(4) -0.2489(4) 1.0805(4) 0.0421(13) Uani 1 1 d .
H12 H -0.1781 -0.2804 1.0173 0.051 Uiso 1 1 calc R
C13 C -0.0984(4) -0.1546(5) 1.2668(4) 0.0517(16) Uani 1 1 d .
H13 H -0.0784 -0.1219 1.3298 0.062 Uiso 1 1 calc R
C14 C -0.2068(4) -0.2736(4) 1.1235(4) 0.0428(13) Uani 1 1 d .
H14 H -0.2595 -0.3225 1.0894 0.051 Uiso 1 1 calc R
C15 C -0.1782(3) -0.2255(4) 1.2177(3) 0.0337(10) Uani 1 1 d .
C16 C -0.2326(3) -0.2515(4) 1.2644(3) 0.0336(10) Uani 1 1 d .
C17 C -0.0246(3) -0.1408(4) 0.9550(3) 0.0323(10) Uani 1 1 d .
C18 C -0.0719(3) -0.1634(4) 0.8568(3) 0.0346(11) Uani 1 1 d .
C19 C -0.1572(4) -0.2287(4) 0.8036(4) 0.0435(14) Uani 1 1 d .
H19 H -0.1844 -0.2557 0.8312 0.052 Uiso 1 1 calc R
C20 C -0.0344(4) -0.1223(4) 0.8136(4) 0.0430(13) Uani 1 1 d .
H20 H 0.0216 -0.0775 0.8481 0.052 Uiso 1 1 calc R
C21 C -0.2015(4) -0.2533(4) 0.7100(4) 0.0441(13) Uani 1 1 d .
H21 H -0.2584 -0.2968 0.6754 0.053 Uiso 1 1 calc R
C22 C -0.0795(4) -0.1472(4) 0.7201(4) 0.0431(13) Uani 1 1 d .
H22 H -0.0538 -0.1188 0.6926 0.052 Uiso 1 1 calc R
C23 C -0.1628(3) -0.2143(4) 0.6669(3) 0.0324(10) Uani 1 1 d .
C24 C -0.2092(3) -0.2455(4) 0.5648(3) 0.0342(10) Uani 1 1 d .
C25 C 0.7888(4) 0.2611(4) 1.3045(4) 0.0378(11) Uani 1 1 d .
C26 C 0.8381(3) 0.2860(4) 1.2526(3) 0.0337(10) Uani 1 1 d .
C27 C 0.9336(4) 0.3197(5) 1.2927(4) 0.0461(14) Uani 1 1 d .
H27 H 0.9679 0.3264 1.3521 0.055 Uiso 1 1 calc R
C28 C 0.7878(3) 0.2732(5) 1.1637(4) 0.0454(14) Uani 1 1 d .
H28 H 0.7239 0.2501 1.1366 0.055 Uiso 1 1 calc R
C29 C 0.9781(3) 0.3435(5) 1.2451(4) 0.0451(14) Uani 1 1 d .
H29 H 1.0418 0.3679 1.2732 0.054 Uiso 1 1 calc R
C30 C 0.8315(3) 0.2943(5) 1.1140(4) 0.0447(14) Uani 1 1 d .
H30 H 0.7972 0.2843 1.0535 0.054 Uiso 1 1 calc R
C31 C 0.9276(3) 0.3309(4) 1.1556(3) 0.0328(10) Uani 1 1 d .
C32 C 0.9741(3) 0.3575(4) 1.1041(3) 0.0306(10) Uani 1 1 d .
C33 C 1.1021(3) 0.4217(4) 1.0992(3) 0.0312(10) Uani 1 1 d .
C34 C 1.2031(3) 0.4657(4) 1.1444(3) 0.0317(10) Uani 1 1 d .
C35 C 1.2555(3) 0.4782(4) 1.2342(4) 0.0431(14) Uani 1 1 d .
H35 H 1.2276 0.4594 1.2662 0.052 Uiso 1 1 calc R
C36 C 1.2458(3) 0.4948(4) 1.0974(3) 0.0377(12) Uani 1 1 d .
H36 H 1.2110 0.4861 1.0374 0.045 Uiso 1 1 calc R
C37 C 1.3499(3) 0.5191(4) 1.2754(3) 0.0413(13) Uani 1 1 d .
H37 H 1.3850 0.5273 1.3352 0.050 Uiso 1 1 calc R
C38 C 1.3412(3) 0.5371(4) 1.1402(4) 0.0393(12) Uani 1 1 d .
H38 H 1.3694 0.5576 1.1093 0.047 Uiso 1 1 calc R
C39 C 1.3926(3) 0.5478(4) 1.2291(3) 0.0338(10) Uani 1 1 d .
C40 C 1.4946(3) 0.5920(3) 1.2757(3) 0.0307(10) Uani 1 1 d .
C41 C 0.9665(3) 0.3650(4) 0.9734(3) 0.0321(10) Uani 1 1 d .
C42 C 0.9132(3) 0.3448(4) 0.8753(3) 0.0337(10) Uani 1 1 d .
C43 C 0.8190(4) 0.3010(4) 0.8305(4) 0.0445(14) Uani 1 1 d .
H43 H 0.7884 0.2866 0.8628 0.053 Uiso 1 1 calc R
C44 C 0.9566(4) 0.3699(5) 0.8278(4) 0.0510(17) Uani 1 1 d .
H44 H 1.0188 0.4016 0.8580 0.061 Uiso 1 1 calc R
C45 C 0.7711(3) 0.2793(4) 0.7383(4) 0.0443(14) Uani 1 1 d .
H45 H 0.7084 0.2493 0.7084 0.053 Uiso 1 1 calc R
C46 C 0.9079(4) 0.3480(5) 0.7353(4) 0.0492(16) Uani 1 1 d .
H46 H 0.9377 0.3647 0.7036 0.059 Uiso 1 1 calc R
C47 C 0.8152(3) 0.3016(4) 0.6897(3) 0.0332(10) Uani 1 1 d .
C48 C 0.7648(3) 0.2760(4) 0.5885(3) 0.0327(10) Uani 1 1 d .
C49 C 0.7535(13) 0.0244(13) 1.5637(13) 0.180(6) Uani 1 1 d U
H49A H 0.8062 0.0684 1.6171 0.270 Uiso 1 1 calc R
H49B H 0.7473 -0.0332 1.5669 0.270 Uiso 1 1 calc R
H49C H 0.6989 0.0438 1.5611 0.270 Uiso 1 1 calc R
C50 C 0.8782(7) -0.0021(7) 1.5018(8) 0.099(3) Uani 1 1 d U
H50A H 0.9054 -0.0121 1.4589 0.149 Uiso 1 1 calc R
H50B H 0.8727 -0.0537 1.5160 0.149 Uiso 1 1 calc R
H50C H 0.9166 0.0512 1.5572 0.149 Uiso 1 1 calc R
C53 C 0.7717(6) 0.4794(6) 1.4757(8) 0.082(3) Uani 1 1 d U
H53A H 0.8284 0.4628 1.4959 0.123 Uiso 1 1 calc R
H53B H 0.7836 0.5441 1.5056 0.123 Uiso 1 1 calc R
H53C H 0.7465 0.4600 1.4103 0.123 Uiso 1 1 calc R
C54 C 0.6084(5) 0.4881(5) 1.4821(6) 0.0652(19) Uani 1 1 d U
H54A H 0.5930 0.4864 1.4220 0.098 Uiso 1 1 calc R
H54B H 0.6343 0.5500 1.5274 0.098 Uiso 1 1 calc R
H54C H 0.5536 0.4619 1.4847 0.098 Uiso 1 1 calc R
C55 C -0.0091(5) -0.2353(6) 0.4633(7) 0.077(2) Uani 1 1 d U
H55A H -0.0129 -0.2511 0.4025 0.116 Uiso 1 1 calc R
H55B H 0.0545 -0.2171 0.5064 0.116 Uiso 1 1 calc R
H55C H -0.0363 -0.1861 0.4792 0.116 Uiso 1 1 calc R
C56 C -0.0112(4) -0.4094(5) 0.4283(6) 0.0632(19) Uani 1 1 d U
H56A H -0.0344 -0.4645 0.4310 0.095 Uiso 1 1 calc R
H56B H 0.0540 -0.3861 0.4669 0.095 Uiso 1 1 calc R
H56C H -0.0221 -0.4217 0.3660 0.095 Uiso 1 1 calc R
C57 C -0.4333(7) -0.5367(7) 0.0935(6) 0.090(3) Uani 1 1 d U
H57A H -0.4932 -0.5718 0.0787 0.135 Uiso 1 1 calc R
H57B H -0.4216 -0.5551 0.0396 0.135 Uiso 1 1 calc R
H57C H -0.4313 -0.4734 0.1152 0.135 Uiso 1 1 calc R
C58 C -0.2433(7) -0.5162(7) 0.1666(8) 0.100(3) Uani 1 1 d U
H58A H -0.2330 -0.4529 0.1793 0.150 Uiso 1 1 calc R
H58B H -0.2520 -0.5507 0.1046 0.150 Uiso 1 1 calc R
H58C H -0.1907 -0.5250 0.2085 0.150 Uiso 1 1 calc R
C59 C -0.4962(6) -0.1108(5) 0.4572(6) 0.070(2) Uani 1 1 d U
H59A H -0.4499 -0.0734 0.5185 0.106 Uiso 1 1 calc R
H59B H -0.5563 -0.1151 0.4569 0.106 Uiso 1 1 calc R
H59C H -0.4915 -0.0843 0.4167 0.106 Uiso 1 1 calc R
C60 C -0.4606(5) -0.2387(5) 0.5201(5) 0.0616(18) Uani 1 1 d U
H60A H -0.4427 -0.2940 0.5136 0.092 Uiso 1 1 calc R
H60B H -0.5166 -0.2431 0.5285 0.092 Uiso 1 1 calc R
H60C H -0.4125 -0.1887 0.5726 0.092 Uiso 1 1 calc R
Nd1 Nd 0.692210(15) 0.191951(18) 1.390631(16) 0.02825(9) Uani 1 1 d .
Nd2 Nd -0.309190(14) -0.321908(16) 0.363215(16) 0.02538(9) Uani 1 1 d .
N1 N 0.0631(3) -0.1065(3) 1.1332(3) 0.0375(10) Uani 1 1 d .
N2 N -0.0720(3) -0.1723(3) 0.9932(3) 0.0378(10) Uani 1 1 d .
N3 N 0.0653(3) -0.0921(3) 1.0009(3) 0.0365(10) Uani 1 1 d .
N4 N 1.0653(3) 0.3980(3) 1.1492(3) 0.0323(9) Uani 1 1 d .
N5 N 0.9221(3) 0.3382(3) 1.0164(3) 0.0367(10) Uani 1 1 d .
N6 N 1.0566(3) 0.4080(3) 1.0129(3) 0.0351(10) Uani 1 1 d .
O1 O 0.5450(3) 0.0751(3) 1.3565(3) 0.0471(10) Uani 1 1 d .
O2 O 0.5318(3) 0.1519(4) 1.2727(4) 0.0608(13) Uani 1 1 d .
O3 O -0.2162(3) -0.1999(3) 1.3449(3) 0.0474(10) Uani 1 1 d .
O4 O -0.2946(3) -0.3254(3) 1.2207(3) 0.0459(10) Uani 1 1 d .
O5 O -0.2719(3) -0.3200(3) 0.5181(2) 0.0396(8) Uani 1 1 d .
O6 O -0.1855(3) -0.1997(3) 0.5278(3) 0.0425(9) Uani 1 1 d .
O7 O 0.7030(3) 0.2425(4) 1.2708(3) 0.0523(11) Uani 1 1 d .
O8 O 0.8355(3) 0.2592(4) 1.3794(3) 0.0541(12) Uani 1 1 d .
O9 O 1.5417(2) 0.5938(3) 1.3525(3) 0.0372(8) Uani 1 1 d .
O10 O 1.5292(2) 0.6285(3) 1.2368(3) 0.0385(8) Uani 1 1 d .
O11 O 0.8078(2) 0.3020(3) 0.5491(2) 0.0385(8) Uani 1 1 d .
O12 O 0.6826(2) 0.2271(3) 0.5448(3) 0.0441(10) Uani 1 1 d .
O13 O 0.7844(3) 0.1071(3) 1.4588(4) 0.0657(13) Uani 1 1 d .
O14 O 0.6899(5) 0.0577(4) 1.2643(4) 0.0784(16) Uani 1 1 d U
H14A H 0.7343 0.0359 1.2970 0.094 Uiso 1 1 calc R
O15 O 0.6455(3) 0.3322(3) 1.4254(3) 0.0511(10) Uani 1 1 d .
O16 O -0.1636(3) -0.3619(3) 0.3918(3) 0.0511(10) Uani 1 1 d .
O17 O -0.3379(3) -0.4844(3) 0.2718(3) 0.0526(11) Uani 1 1 d .
O18 O -0.3838(3) -0.2053(3) 0.4186(3) 0.0476(10) Uani 1 1 d .
S1 S 0.77030(19) 0.01272(16) 1.4542(2) 0.0997(8) Uani 1 1 d U
C51 C 0.6635(4) -0.0065(3) 1.1737(3) 0.0338(11) Uani 1 1 d U
H51A H 0.5977 -0.0217 1.1400 0.051 Uiso 1 1 calc R
H51B H 0.6815 -0.0603 1.1747 0.051 Uiso 1 1 calc R
H51C H 0.6932 0.0186 1.1445 0.051 Uiso 1 1 calc R
S3 S 0.69036(12) 0.42527(11) 1.50446(11) 0.0513(4) Uani 1 1 d U
S4 S -0.06812(10) -0.32871(13) 0.46656(12) 0.0536(4) Uani 1 1 d U
S5 S -0.34767(13) -0.55463(12) 0.18062(15) 0.0676(5) Uani 1 1 d U
S6 S -0.47915(10) -0.22105(11) 0.41963(12) 0.0515(4) Uani 1 1 d U

loop_
_atom_site_aniso_label
_atom_site_aniso_U_11
_atom_site_aniso_U_22
_atom_site_aniso_U_33
_atom_site_aniso_U_23
_atom_site_aniso_U_13
_atom_site_aniso_U_12
C1 0.019(2) 0.048(3) 0.032(3) 0.009(2) 0.0060(19) -0.001(2)
C2 0.018(2) 0.048(3) 0.032(3) 0.011(2) 0.0030(19) -0.004(2)
C3 0.022(2) 0.067(4) 0.035(3) 0.025(3) 0.000(2) -0.002(2)
C4 0.025(3) 0.080(4) 0.053(4) 0.038(3) 0.002(2) -0.016(3)
C5 0.028(3) 0.068(4) 0.037(3) 0.028(3) 0.006(2) -0.006(2)
C6 0.024(3) 0.089(5) 0.050(3) 0.045(4) -0.003(2) -0.013(3)
C7 0.019(2) 0.052(3) 0.027(2) 0.014(2) 0.0045(18) -0.005(2)
C8 0.020(2) 0.047(3) 0.028(2) 0.019(2) 0.0048(18) -0.0025(19)
C9 0.021(2) 0.048(3) 0.024(2) 0.015(2) 0.0081(18) -0.0018(19)
C10 0.023(2) 0.049(3) 0.024(2) 0.015(2) 0.0077(18) -0.003(2)
C11 0.037(3) 0.063(4) 0.032(3) 0.015(3) 0.010(2) -0.015(3)
C12 0.031(3) 0.059(3) 0.023(2) 0.010(2) 0.011(2) -0.007(2)
C13 0.046(3) 0.070(4) 0.024(2) 0.014(3) 0.013(2) -0.013(3)
C14 0.031(3) 0.054(3) 0.031(3) 0.012(2) 0.012(2) -0.007(2)
C15 0.029(2) 0.045(3) 0.028(2) 0.019(2) 0.0127(19) 0.002(2)
C16 0.024(2) 0.047(3) 0.032(2) 0.019(2) 0.0133(19) 0.005(2)
C17 0.022(2) 0.044(3) 0.026(2) 0.014(2) 0.0087(18) -0.0002(19)
C18 0.028(2) 0.045(3) 0.024(2) 0.012(2) 0.0080(19) 0.000(2)
C19 0.026(2) 0.065(4) 0.028(2) 0.018(2) 0.007(2) -0.010(2)
C20 0.037(3) 0.053(3) 0.026(2) 0.018(2) 0.006(2) -0.011(2)
C21 0.029(2) 0.061(3) 0.027(2) 0.015(2) 0.005(2) -0.009(2)
C22 0.038(3) 0.052(3) 0.030(3) 0.019(2) 0.008(2) -0.007(2)
C23 0.025(2) 0.039(3) 0.024(2) 0.011(2) 0.0056(18) 0.0017(19)
C24 0.028(2) 0.045(3) 0.024(2) 0.015(2) 0.0080(19) 0.004(2)
C25 0.033(3) 0.055(3) 0.030(2) 0.020(2) 0.018(2) 0.005(2)
C26 0.025(2) 0.050(3) 0.031(2) 0.020(2) 0.017(2) 0.007(2)
C27 0.026(2) 0.084(4) 0.027(2) 0.028(3) 0.009(2) 0.006(3)
C28 0.020(2) 0.079(4) 0.036(3) 0.030(3) 0.009(2) 0.001(2)
C29 0.020(2) 0.082(4) 0.031(3) 0.028(3) 0.008(2) -0.001(2)
C30 0.020(2) 0.080(4) 0.034(3) 0.033(3) 0.007(2) 0.001(2)
C31 0.020(2) 0.053(3) 0.026(2) 0.019(2) 0.0098(18) 0.006(2)
C32 0.020(2) 0.048(3) 0.025(2) 0.018(2) 0.0098(17) 0.0043(19)
C33 0.017(2) 0.043(3) 0.029(2) 0.014(2) 0.0081(18) 0.0000(18)
C34 0.020(2) 0.045(3) 0.023(2) 0.011(2) 0.0072(17) -0.0013(19)
C35 0.022(2) 0.075(4) 0.027(2) 0.025(3) 0.0065(19) -0.005(2)
C36 0.017(2) 0.065(3) 0.027(2) 0.024(2) 0.0038(18) -0.001(2)
C37 0.022(2) 0.068(4) 0.023(2) 0.017(2) 0.0049(18) -0.002(2)
C38 0.019(2) 0.067(4) 0.032(3) 0.025(3) 0.0108(19) -0.001(2)
C39 0.019(2) 0.045(3) 0.030(2) 0.014(2) 0.0081(18) -0.0008(19)
C40 0.0147(19) 0.043(3) 0.028(2) 0.013(2) 0.0051(17) 0.0019(18)
C41 0.020(2) 0.048(3) 0.022(2) 0.015(2) 0.0060(17) -0.0012(19)
C42 0.022(2) 0.047(3) 0.028(2) 0.017(2) 0.0070(18) 0.0012(19)
C43 0.028(2) 0.071(4) 0.025(2) 0.023(3) 0.005(2) -0.009(2)
C44 0.024(2) 0.090(5) 0.028(3) 0.026(3) 0.005(2) -0.007(3)
C45 0.021(2) 0.072(4) 0.030(3) 0.023(3) 0.0048(19) -0.006(2)
C46 0.023(2) 0.091(5) 0.029(3) 0.032(3) 0.007(2) -0.003(3)
C47 0.024(2) 0.047(3) 0.025(2) 0.017(2) 0.0073(18) 0.004(2)
C48 0.028(2) 0.044(3) 0.021(2) 0.014(2) 0.0043(18) 0.0034(19)
C49 0.196(11) 0.175(11) 0.189(8) 0.092(8) 0.090(8) 0.041(8)
C50 0.088(6) 0.073(5) 0.115(7) 0.041(5) 0.017(5) 0.026(4)
C53 0.061(4) 0.071(5) 0.122(7) 0.042(5) 0.046(4) 0.018(4)
C54 0.063(4) 0.056(4) 0.080(5) 0.028(3) 0.032(4) 0.023(3)
C55 0.043(4) 0.073(4) 0.111(6) 0.046(5) 0.023(4) 0.012(3)
C56 0.035(3) 0.067(4) 0.083(5) 0.029(4) 0.020(3) 0.022(3)
C57 0.080(5) 0.089(6) 0.067(5) 0.007(4) 0.020(4) 0.026(4)
C58 0.108(6) 0.089(6) 0.099(6) 0.014(5) 0.062(5) 0.035(5)
C59 0.067(4) 0.066(4) 0.092(5) 0.032(4) 0.044(4) 0.032(3)
C60 0.056(4) 0.077(4) 0.061(4) 0.026(3) 0.036(3) 0.023(3)
Nd1 0.01678(13) 0.04267(16) 0.02168(14) 0.01361(11) 0.00603(10) 0.00228(10)
Nd2 0.01530(13) 0.03619(15) 0.02129(14) 0.01143(10) 0.00651(9) 0.00151(9)
N1 0.025(2) 0.054(3) 0.026(2) 0.0168(19) 0.0067(16) -0.0042(18)
N2 0.0230(19) 0.055(3) 0.026(2) 0.0160(19) 0.0062(16) -0.0052(18)
N3 0.024(2) 0.054(3) 0.025(2) 0.0164(19) 0.0083(16) -0.0033(18)
N4 0.0178(18) 0.050(2) 0.0248(19) 0.0163(18) 0.0064(15) -0.0005(16)
N5 0.0167(18) 0.064(3) 0.0238(19) 0.020(2) 0.0051(15) -0.0016(18)
N6 0.0189(18) 0.057(3) 0.026(2) 0.0191(19) 0.0073(16) 0.0008(17)
O1 0.0248(18) 0.068(3) 0.036(2) 0.0222(19) 0.0035(15) -0.0026(17)
O2 0.026(2) 0.076(3) 0.067(3) 0.042(3) 0.0016(19) -0.012(2)
O3 0.057(3) 0.048(2) 0.038(2) 0.0164(18) 0.028(2) -0.0009(19)
O4 0.035(2) 0.061(3) 0.034(2) 0.0165(18) 0.0156(16) -0.0070(17)
O5 0.0339(19) 0.046(2) 0.0261(17) 0.0127(16) 0.0055(15) -0.0025(15)
O6 0.044(2) 0.050(2) 0.0283(18) 0.0180(17) 0.0115(16) -0.0012(17)
O7 0.0265(19) 0.095(3) 0.052(2) 0.047(3) 0.0212(18) 0.013(2)
O8 0.0286(19) 0.102(4) 0.034(2) 0.038(2) 0.0114(16) 0.004(2)
O9 0.0203(16) 0.052(2) 0.0335(19) 0.0205(17) 0.0058(14) -0.0023(14)
O10 0.0186(15) 0.059(2) 0.0356(19) 0.0230(18) 0.0096(14) 0.0000(15)
O11 0.0294(18) 0.054(2) 0.0254(17) 0.0173(16) 0.0076(14) -0.0014(16)
O12 0.0262(17) 0.071(3) 0.0257(18) 0.0193(18) 0.0063(14) -0.0037(17)
O13 0.057(3) 0.063(3) 0.068(3) 0.034(3) 0.009(2) 0.023(2)
O14 0.102(4) 0.073(3) 0.043(2) 0.002(2) 0.034(3) 0.028(3)
O15 0.052(2) 0.051(2) 0.038(2) 0.0184(19) 0.0064(19) 0.017(2)
O16 0.0216(17) 0.064(3) 0.056(3) 0.020(2) 0.0105(17) 0.0106(17)
O17 0.048(2) 0.044(2) 0.045(2) 0.0082(19) 0.010(2) 0.0049(18)
O18 0.036(2) 0.051(2) 0.060(3) 0.020(2) 0.028(2) 0.0156(18)
S1 0.0840(13) 0.0599(10) 0.1019(15) 0.0264(10) -0.0096(10) 0.0194(10)
C51 0.050(3) 0.0178(18) 0.0178(18) 0.0016(15) 0.0101(19) -0.0106(18)
S3 0.0593(9) 0.0502(8) 0.0402(8) 0.0197(7) 0.0157(7) 0.0165(7)
S4 0.0329(7) 0.0728(10) 0.0500(9) 0.0274(8) 0.0114(6) 0.0121(7)
S5 0.0575(10) 0.0440(8) 0.0682(12) -0.0002(8) 0.0167(9) 0.0087(7)
S6 0.0382(7) 0.0566(9) 0.0555(9) 0.0154(7) 0.0228(7) 0.0161(6)

loop_
_atom_type_symbol
_atom_type_description
_atom_type_scat_dispersion_real
_atom_type_scat_dispersion_imag
_atom_type_scat_source
C C 0.0033 0.0016 'International Tables Vol C Tables 4.2.6.8 and 6.1.1.4'
H H 0.0000 0.0000 'International Tables Vol C Tables 4.2.6.8 and 6.1.1.4'
N N 0.0061 0.0033 'International Tables Vol C Tables 4.2.6.8 and 6.1.1.4'
O O 0.0106 0.0060 'International Tables Vol C Tables 4.2.6.8 and 6.1.1.4'
Nd Nd -0.1943 3.0179 'International Tables Vol C Tables 4.2.6.8 and 6.1.1.4'
S S 0.1246 0.1234 'International Tables Vol C Tables 4.2.6.8 and 6.1.1.4'

loop_
_geom_angle_atom_site_label_1
_geom_angle_atom_site_label_2
_geom_angle_atom_site_label_3
_geom_angle
_geom_angle_site_symmetry_1
_geom_angle_site_symmetry_3
O2 C1 O1 123.1(5) . .
O2 C1 C2 117.6(5) . .
O1 C1 C2 119.3(5) . .
O2 C1 Nd1 58.6(3) . .
O1 C1 Nd1 64.6(3) . .
C2 C1 Nd1 175.9(4) . .
C4 C2 C3 119.6(5) . .
C4 C2 C1 119.7(5) . .
C3 C2 C1 120.7(5) . .
C2 C3 C5 119.6(5) . .
C2 C3 H3 120.2 . .
C5 C3 H3 120.2 . .
C2 C4 C6 121.1(5) . .
C2 C4 H4 119.4 . .
C6 C4 H4 119.4 . .
C7 C5 C3 121.2(5) . .
C7 C5 H5 119.4 . .
C3 C5 H5 119.4 . .
C4 C6 C7 119.2(5) . .
C4 C6 H6 120.4 . .
C7 C6 H6 120.4 . .
C5 C7 C6 119.3(5) . .
C5 C7 C8 120.1(5) . .
C6 C7 C8 120.6(5) . .
N3 C8 N1 125.4(4) . .
N3 C8 C7 118.7(4) . .
N1 C8 C7 116.0(4) . .
N1 C9 N2 125.6(4) . .
N1 C9 C10 116.8(4) . .
N2 C9 C10 117.6(4) . .
C12 C10 C11 118.9(5) . .
C12 C10 C9 120.7(4) . .
C11 C10 C9 120.4(4) . .
C10 C11 C13 120.4(5) . .
C10 C11 H11 119.8 . .
C13 C11 H11 119.8 . .
C14 C12 C10 121.1(5) . .
C14 C12 H12 119.5 . .
C10 C12 H12 119.5 . .
C11 C13 C15 120.9(5) . .
C11 C13 H13 119.6 . .
C15 C13 H13 119.6 . .
C12 C14 C15 120.1(5) . .
C12 C14 H14 119.9 . .
C15 C14 H14 119.9 . .
C13 C15 C14 118.6(5) . .
C13 C15 C16 121.1(5) . .
C14 C15 C16 120.2(5) . .
O3 C16 O4 121.4(5) . .
O3 C16 C15 120.1(5) . .
O4 C16 C15 118.5(5) . .
O3 C16 Nd2 61.7(3) . 1_556
O4 C16 Nd2 61.1(3) . 1_556
C15 C16 Nd2 168.0(4) . 1_556
N2 C17 N3 124.0(4) . .
N2 C17 C18 117.8(4) . .
N3 C17 C18 118.2(4) . .
C20 C18 C19 118.3(5) . .
C20 C18 C17 122.3(4) . .
C19 C18 C17 119.4(5) . .
C21 C19 C18 120.3(5) . .
C21 C19 H19 119.8 . .
C18 C19 H19 119.8 . .
C22 C20 C18 120.8(5) . .
C22 C20 H20 119.6 . .
C18 C20 H20 119.6 . .
C23 C21 C19 121.2(5) . .
C23 C21 H21 119.4 . .
C19 C21 H21 119.4 . .
C20 C22 C23 120.7(5) . .
C20 C22 H22 119.6 . .
C23 C22 H22 119.6 . .
C21 C23 C22 118.6(5) . .
C21 C23 C24 120.4(4) . .
C22 C23 C24 121.0(5) . .
O6 C24 O5 121.9(5) . .
O6 C24 C23 120.6(5) . .
O5 C24 C23 117.5(4) . .
O6 C24 Nd2 64.5(3) . .
O5 C24 Nd2 57.4(3) . .
C23 C24 Nd2 174.8(4) . .
O7 C25 O8 122.3(5) . .
O7 C25 C26 118.7(5) . .
O8 C25 C26 118.9(5) . .
O7 C25 Nd1 60.9(3) . .
O8 C25 Nd1 61.8(3) . .
C26 C25 Nd1 173.4(4) . .
C28 C26 C27 119.6(4) . .
C28 C26 C25 119.4(4) . .
C27 C26 C25 121.0(5) . .
C29 C27 C26 120.6(5) . .
C29 C27 H27 119.7 . .
C26 C27 H27 119.7 . .
C26 C28 C30 120.6(5) . .
C26 C28 H28 119.7 . .
C30 C28 H28 119.7 . .
C27 C29 C31 119.9(5) . .
C27 C29 H29 120.0 . .
C31 C29 H29 120.0 . .
C28 C30 C31 119.7(5) . .
C28 C30 H30 120.1 . .
C31 C30 H30 120.1 . .
C29 C31 C30 119.5(5) . .
C29 C31 C32 120.6(4) . .
C30 C31 C32 119.9(4) . .
N5 C32 N4 125.2(4) . .
N5 C32 C31 117.3(4) . .
N4 C32 C31 117.5(4) . .
N6 C33 N4 125.4(4) . .
N6 C33 C34 117.5(4) . .
N4 C33 C34 117.0(4) . .
C36 C34 C35 119.7(4) . .
C36 C34 C33 120.2(4) . .
C35 C34 C33 120.1(4) . .
C37 C35 C34 119.4(5) . .
C37 C35 H35 120.3 . .
C34 C35 H35 120.3 . .
C34 C36 C38 120.5(4) . .
C34 C36 H36 119.8 . .
C38 C36 H36 119.8 . .
C39 C37 C35 121.1(5) . .
C39 C37 H37 119.4 . .
C35 C37 H37 119.4 . .
C39 C38 C36 119.1(4) . .
C39 C38 H38 120.5 . .
C36 C38 H38 120.5 . .
C37 C39 C38 120.2(4) . .
C37 C39 C40 119.8(5) . .
C38 C39 C40 119.9(4) . .
O9 C40 O10 122.5(4) . .
O9 C40 C39 119.3(4) . .
O10 C40 C39 118.2(4) . .
O9 C40 Nd2 61.5(2) . 1_766
O10 C40 Nd2 61.0(2) . 1_766
C39 C40 Nd2 179.2(4) . 1_766
N5 C41 N6 124.2(4) . .
N5 C41 C42 118.1(4) . .
N6 C41 C42 117.7(4) . .
C44 C42 C43 119.4(5) . .
C44 C42 C41 120.1(4) . .
C43 C42 C41 120.5(4) . .
C45 C43 C42 119.9(5) . .
C45 C43 H43 120.0 . .
C42 C43 H43 120.0 . .
C42 C44 C46 120.2(5) . .
C42 C44 H44 119.9 . .
C46 C44 H44 119.9 . .
C43 C45 C47 120.7(5) . .
C43 C45 H45 119.6 . .
C47 C45 H45 119.6 . .
C47 C46 C44 120.6(5) . .
C47 C46 H46 119.7 . .
C44 C46 H46 119.7 . .
C46 C47 C45 119.1(5) . .
C46 C47 C48 119.4(4) . .
C45 C47 C48 121.5(4) . .
O12 C48 O11 121.7(4) . .
O12 C48 C47 119.8(4) . .
O11 C48 C47 118.4(4) . .
O12 C48 Nd1 62.9(3) . 1_554
O11 C48 Nd1 60.2(2) . 1_554
C47 C48 Nd1 165.7(4) . 1_554
S1 C49 H49A 109.5 . .
S1 C49 H49B 109.5 . .
H49A C49 H49B 109.5 . .
S1 C49 H49C 109.5 . .
H49A C49 H49C 109.5 . .
H49B C49 H49C 109.5 . .
S1 C50 H50A 109.5 . .
S1 C50 H50B 109.5 . .
H50A C50 H50B 109.5 . .
S1 C50 H50C 109.5 . .
H50A C50 H50C 109.5 . .
H50B C50 H50C 109.5 . .
S3 C53 H53A 109.5 . .
S3 C53 H53B 109.5 . .
H53A C53 H53B 109.5 . .
S3 C53 H53C 109.5 . .
H53A C53 H53C 109.5 . .
H53B C53 H53C 109.5 . .
S3 C54 H54A 109.5 . .
S3 C54 H54B 109.5 . .
H54A C54 H54B 109.5 . .
S3 C54 H54C 109.5 . .
H54A C54 H54C 109.5 . .
H54B C54 H54C 109.5 . .
S4 C55 H55A 109.5 . .
S4 C55 H55B 109.5 . .
H55A C55 H55B 109.5 . .
S4 C55 H55C 109.5 . .
H55A C55 H55C 109.5 . .
H55B C55 H55C 109.5 . .
S4 C56 H56A 109.5 . .
S4 C56 H56B 109.5 . .
H56A C56 H56B 109.5 . .
S4 C56 H56C 109.5 . .
H56A C56 H56C 109.5 . .
H56B C56 H56C 109.5 . .
S5 C57 H57A 109.5 . .
S5 C57 H57B 109.5 . .
H57A C57 H57B 109.5 . .
S5 C57 H57C 109.5 . .
H57A C57 H57C 109.5 . .
H57B C57 H57C 109.5 . .
S5 C58 H58A 109.5 . .
S5 C58 H58B 109.5 . .
H58A C58 H58B 109.5 . .
S5 C58 H58C 109.5 . .
H58A C58 H58C 109.5 . .
H58B C58 H58C 109.5 . .
S6 C59 H59A 109.5 . .
S6 C59 H59B 109.5 . .
H59A C59 H59B 109.5 . .
S6 C59 H59C 109.5 . .
H59A C59 H59C 109.5 . .
H59B C59 H59C 109.5 . .
S6 C60 H60A 109.5 . .
S6 C60 H60B 109.5 . .
H60A C60 H60B 109.5 . .
S6 C60 H60C 109.5 . .
H60A C60 H60C 109.5 . .
H60B C60 H60C 109.5 . .
O13 Nd1 O15 143.77(17) . .
O13 Nd1 O14 72.3(2) . .
O15 Nd1 O14 143.55(18) . .
O13 Nd1 O2 133.79(17) . .
O15 Nd1 O2 74.42(17) . .
O14 Nd1 O2 78.7(2) . .
O13 Nd1 O11 72.59(16) . 1_556
O15 Nd1 O11 73.10(14) . 1_556
O14 Nd1 O11 136.59(18) . 1_556
O2 Nd1 O11 144.68(17) . 1_556
O13 Nd1 O7 127.79(17) . .
O15 Nd1 O7 76.13(16) . .
O14 Nd1 O7 72.9(2) . .
O2 Nd1 O7 73.51(14) . .
O11 Nd1 O7 111.17(14) 1_556 .
O13 Nd1 O8 85.97(17) . .
O15 Nd1 O8 94.06(17) . .
O14 Nd1 O8 81.2(2) . .
O2 Nd1 O8 124.44(14) . .
O11 Nd1 O8 71.62(13) 1_556 .
O7 Nd1 O8 51.10(13) . .
O13 Nd1 O12 74.32(17) . 1_556
O15 Nd1 O12 75.41(15) . 1_556
O14 Nd1 O12 136.87(19) . 1_556
O2 Nd1 O12 106.78(15) . 1_556
O11 Nd1 O12 51.35(12) 1_556 1_556
O7 Nd1 O12 150.21(16) . 1_556
O8 Nd1 O12 122.79(13) . 1_556
O13 Nd1 O1 88.19(16) . .
O15 Nd1 O1 101.64(16) . .
O14 Nd1 O1 79.19(19) . .
O2 Nd1 O1 50.95(14) . .
O11 Nd1 O1 124.13(12) 1_556 .
O7 Nd1 O1 121.53(13) . .
O8 Nd1 O1 160.39(16) . .
O12 Nd1 O1 73.17(13) 1_556 .
O13 Nd1 C25 106.67(18) . .
O15 Nd1 C25 86.10(17) . .
O14 Nd1 C25 74.0(2) . .
O2 Nd1 C25 98.75(15) . .
O11 Nd1 C25 92.54(14) 1_556 .
O7 Nd1 C25 25.49(14) . .
O8 Nd1 C25 25.70(14) . .
O12 Nd1 C25 142.70(15) 1_556 .
O1 Nd1 C25 143.28(14) . .
O13 Nd1 C48 68.35(17) . 1_556
O15 Nd1 C48 75.71(15) . 1_556
O14 Nd1 C48 140.66(19) . 1_556
O2 Nd1 C48 129.83(16) . 1_556
O11 Nd1 C48 25.85(13) 1_556 1_556
O7 Nd1 C48 134.86(16) . 1_556
O8 Nd1 C48 96.92(14) . 1_556
O12 Nd1 C48 25.88(13) 1_556 1_556
O1 Nd1 C48 98.28(13) . 1_556
C25 Nd1 C48 118.35(15) . 1_556
O13 Nd1 C1 111.80(18) . .
O15 Nd1 C1 87.44(16) . .
O14 Nd1 C1 78.14(19) . .
O2 Nd1 C1 25.29(16) . .
O11 Nd1 C1 139.44(14) 1_556 .
O7 Nd1 C1 97.56(15) . .
O8 Nd1 C1 146.70(14) . .
O12 Nd1 C1 89.81(14) 1_556 .
O1 Nd1 C1 25.67(15) . .
C25 Nd1 C1 121.89(16) . .
C48 Nd1 C1 115.58(15) 1_556 .
O16 Nd2 O17 70.03(15) . .
O16 Nd2 O18 144.77(15) . .
O17 Nd2 O18 143.39(14) . .
O16 Nd2 O5 80.41(15) . .
O17 Nd2 O5 100.02(15) . .
O18 Nd2 O5 81.77(14) . .
O16 Nd2 O4 81.92(15) . 1_554
O17 Nd2 O4 77.43(15) . 1_554
O18 Nd2 O4 111.13(15) . 1_554
O5 Nd2 O4 161.91(13) . 1_554
O16 Nd2 O10 139.90(14) . 1_344
O17 Nd2 O10 74.55(14) . 1_344
O18 Nd2 O10 74.64(14) . 1_344
O5 Nd2 O10 124.54(12) . 1_344
O4 Nd2 O10 72.46(12) 1_554 1_344
O16 Nd2 O3 78.60(16) . 1_554
O17 Nd2 O3 122.73(15) . 1_554
O18 Nd2 O3 84.86(14) . 1_554
O5 Nd2 O3 120.75(13) . 1_554
O4 Nd2 O3 51.11(13) 1_554 1_554
O10 Nd2 O3 106.37(13) 1_344 1_554
O16 Nd2 O9 128.63(14) . 1_344
O17 Nd2 O9 71.55(15) . 1_344
O18 Nd2 O9 73.95(14) . 1_344
O5 Nd2 O9 74.09(12) . 1_344
O4 Nd2 O9 120.84(12) 1_554 1_344
O10 Nd2 O9 51.46(11) 1_344 1_344
O3 Nd2 O9 152.42(14) 1_554 1_344
O16 Nd2 O6 72.23(14) . .
O17 Nd2 O6 135.36(14) . .
O18 Nd2 O6 72.98(14) . .
O5 Nd2 O6 50.34(12) . .
O4 Nd2 O6 119.69(12) 1_554 .
O10 Nd2 O6 147.61(14) 1_344 .
O3 Nd2 O6 70.53(12) 1_554 .
O9 Nd2 O6 117.88(12) 1_344 .
O16 Nd2 C16 75.96(15) . 1_554
O17 Nd2 C16 98.91(16) . 1_554
O18 Nd2 C16 101.35(15) . 1_554
O5 Nd2 C16 142.36(13) . 1_554
O4 Nd2 C16 25.82(14) 1_554 1_554
O10 Nd2 C16 91.82(13) 1_344 1_554
O3 Nd2 C16 25.67(14) 1_554 1_554
O9 Nd2 C16 143.20(13) 1_344 1_554
O6 Nd2 C16 94.21(13) . 1_554
O16 Nd2 C40 139.97(15) . 1_344
O17 Nd2 C40 70.63(15) . 1_344
O18 Nd2 C40 73.00(14) . 1_344
O5 Nd2 C40 99.41(13) . 1_344
O4 Nd2 C40 96.61(13) 1_554 1_344
O10 Nd2 C40 25.78(13) 1_344 1_344
O3 Nd2 C40 130.65(15) 1_554 1_344
O9 Nd2 C40 25.70(13) 1_344 1_344
O6 Nd2 C40 137.10(13) . 1_344
C16 Nd2 C40 117.53(14) 1_554 1_344
O16 Nd2 C24 74.94(15) . .
O17 Nd2 C24 119.43(16) . .
O18 Nd2 C24 75.98(15) . .
O5 Nd2 C24 25.30(13) . .
O4 Nd2 C24 142.93(13) 1_554 .
O10 Nd2 C24 141.25(13) 1_344 .
O3 Nd2 C24 95.52(14) 1_554 .
O9 Nd2 C24 96.22(13) 1_344 .
O6 Nd2 C24 25.04(13) . .
C16 Nd2 C24 118.45(14) 1_554 .
C40 Nd2 C24 119.73(14) 1_344 .
C9 N1 C8 114.5(4) . .
C9 N2 C17 115.5(4) . .
C8 N3 C17 114.9(4) . .
C33 N4 C32 114.2(4) . .
C32 N5 C41 115.2(4) . .
C33 N6 C41 115.8(4) . .
C1 O1 Nd1 89.7(3) . .
C1 O2 Nd1 96.1(3) . .
C16 O3 Nd2 92.6(3) . 1_556
C16 O4 Nd2 93.1(3) . 1_556
C24 O5 Nd2 97.3(3) . .
C24 O6 Nd2 90.4(3) . .
C25 O7 Nd1 93.6(3) . .
C25 O8 Nd1 92.5(3) . .
C40 O9 Nd2 92.8(3) . 1_766
C40 O10 Nd2 93.2(3) . 1_766
C48 O11 Nd1 93.9(3) . 1_554
C48 O12 Nd1 91.2(3) . 1_554
S1 O13 Nd1 137.1(3) . .
C51 O14 Nd1 158.4(5) . .
C51 O14 H14A 100.8 . .
Nd1 O14 H14A 100.8 . .
S3 O15 Nd1 132.7(2) . .
S4 O16 Nd2 138.4(3) . .
S5 O17 Nd2 144.3(3) . .
S6 O18 Nd2 126.9(2) . .
O13 S1 C50 107.1(4) . .
O13 S1 C49 105.0(6) . .
C50 S1 C49 90.0(7) . .
O14 C51 H51A 109.5 . .
O14 C51 H51B 109.5 . .
H51A C51 H51B 109.5 . .
O14 C51 H51C 109.5 . .
H51A C51 H51C 109.5 . .
H51B C51 H51C 109.5 . .
O15 S3 C54 104.7(3) . .
O15 S3 C53 104.1(4) . .
C54 S3 C53 97.2(4) . .
O16 S4 C55 108.2(4) . .
O16 S4 C56 105.1(3) . .
C55 S4 C56 100.5(4) . .
O17 S5 C57 106.3(4) . .
O17 S5 C58 106.3(4) . .
C57 S5 C58 100.4(5) . .
O18 S6 C59 104.2(3) . .
O18 S6 C60 105.0(3) . .
C59 S6 C60 99.0(4) . .

loop_
_geom_bond_atom_site_label_1
_geom_bond_atom_site_label_2
_geom_bond_distance
_geom_bond_site_symmetry_2
C1 O2 1.242(7) .
C1 O1 1.252(7) .
C1 C2 1.520(6) .
C1 Nd1 2.891(5) .
C2 C4 1.374(8) .
C2 C3 1.383(8) .
C3 C5 1.391(7) .
C3 H3 0.9300 .
C4 C6 1.393(7) .
C4 H4 0.9300 .
C5 C7 1.372(8) .
C5 H5 0.9300 .
C6 C7 1.400(8) .
C6 H6 0.9300 .
C7 C8 1.483(6) .
C8 N3 1.332(6) .
C8 N1 1.344(6) .
C9 N1 1.329(6) .
C9 N2 1.332(6) .
C9 C10 1.492(6) .
C10 C12 1.379(7) .
C10 C11 1.380(7) .
C11 C13 1.381(7) .
C11 H11 0.9300 .
C12 C14 1.376(7) .
C12 H12 0.9300 .
C13 C15 1.381(7) .
C13 H13 0.9300 .
C14 C15 1.392(7) .
C14 H14 0.9300 .
C15 C16 1.502(6) .
C16 O3 1.248(7) .
C16 O4 1.255(6) .
C16 Nd2 2.878(5) 1_556
C17 N2 1.336(6) .
C17 N3 1.354(6) .
C17 C18 1.465(7) .
C18 C20 1.396(7) .
C18 C19 1.396(7) .
C19 C21 1.386(7) .
C19 H19 0.9300 .
C20 C22 1.383(7) .
C20 H20 0.9300 .
C21 C23 1.385(7) .
C21 H21 0.9300 .
C22 C23 1.388(7) .
C22 H22 0.9300 .
C23 C24 1.498(7) .
C24 O6 1.246(6) .
C24 O5 1.268(6) .
C24 Nd2 2.943(5) .
C25 O7 1.243(6) .
C25 O8 1.252(7) .
C25 C26 1.508(6) .
C25 Nd1 2.884(5) .
C26 C28 1.374(7) .
C26 C27 1.389(7) .
C27 C29 1.384(7) .
C27 H27 0.9300 .
C28 C30 1.387(7) .
C28 H28 0.9300 .
C29 C31 1.384(7) .
C29 H29 0.9300 .
C30 C31 1.403(7) .
C30 H30 0.9300 .
C31 C32 1.483(6) .
C32 N5 1.333(6) .
C32 N4 1.343(6) .
C33 N6 1.318(6) .
C33 N4 1.337(6) .
C33 C34 1.485(6) .
C34 C36 1.394(7) .
C34 C35 1.395(7) .
C35 C37 1.389(7) .
C35 H35 0.9300 .
C36 C38 1.405(6) .
C36 H36 0.9300 .
C37 C39 1.379(7) .
C37 H37 0.9300 .
C38 C39 1.389(7) .
C38 H38 0.9300 .
C39 C40 1.500(6) .
C40 O9 1.254(6) .
C40 O10 1.258(6) .
C40 Nd2 2.889(4) 1_766
C41 N5 1.336(6) .
C41 N6 1.339(6) .
C41 C42 1.482(6) .
C42 C44 1.379(7) .
C42 C43 1.394(7) .
C43 C45 1.379(7) .
C43 H43 0.9300 .
C44 C46 1.384(7) .
C44 H44 0.9300 .
C45 C47 1.384(7) .
C45 H45 0.9300 .
C46 C47 1.382(7) .
C46 H46 0.9300 .
C47 C48 1.503(6) .
C48 O12 1.259(6) .
C48 O11 1.260(6) .
C48 Nd1 2.884(5) 1_554
C49 S1 1.939(18) .
C49 H49A 0.9600 .
C49 H49B 0.9600 .
C49 H49C 0.9600 .
C50 S1 1.722(10) .
C50 H50A 0.9600 .
C50 H50B 0.9600 .
C50 H50C 0.9600 .
C53 S3 1.804(9) .
C53 H53A 0.9600 .
C53 H53B 0.9600 .
C53 H53C 0.9600 .
C54 S3 1.779(7) .
C54 H54A 0.9600 .
C54 H54B 0.9600 .
C54 H54C 0.9600 .
C55 S4 1.736(8) .
C55 H55A 0.9600 .
C55 H55B 0.9600 .
C55 H55C 0.9600 .
C56 S4 1.761(7) .
C56 H56A 0.9600 .
C56 H56B 0.9600 .
C56 H56C 0.9600 .
C57 S5 1.777(10) .
C57 H57A 0.9600 .
C57 H57B 0.9600 .
C57 H57C 0.9600 .
C58 S5 1.854(10) .
C58 H58A 0.9600 .
C58 H58B 0.9600 .
C58 H58C 0.9600 .
C59 S6 1.776(7) .
C59 H59A 0.9600 .
C59 H59B 0.9600 .
C59 H59C 0.9600 .
C60 S6 1.777(7) .
C60 H60A 0.9600 .
C60 H60B 0.9600 .
C60 H60C 0.9600 .
Nd1 O13 2.422(5) .
Nd1 O15 2.432(4) .
Nd1 O14 2.467(5) .
Nd1 O2 2.481(4) .
Nd1 O11 2.509(4) 1_556
Nd1 O7 2.525(4) .
Nd1 O8 2.544(4) .
Nd1 O12 2.568(4) 1_556
Nd1 O1 2.611(4) .
Nd1 C48 2.884(5) 1_556
Nd2 O16 2.431(4) .
Nd2 O17 2.450(4) .
Nd2 O18 2.455(4) .
Nd2 O5 2.499(4) .
Nd2 O4 2.523(4) 1_554
Nd2 O10 2.530(3) 1_344
Nd2 O3 2.537(4) 1_554
Nd2 O9 2.543(3) 1_344
Nd2 O6 2.657(4) .
Nd2 C16 2.878(5) 1_554
Nd2 C40 2.889(4) 1_344
O3 Nd2 2.537(4) 1_556
O4 Nd2 2.523(4) 1_556
O9 Nd2 2.543(3) 1_766
O10 Nd2 2.530(3) 1_766
O11 Nd1 2.509(4) 1_554
O12 Nd1 2.568(4) 1_554
O13 S1 1.505(6) .
O14 C51 1.407(6) .
O14 H14A 0.9300 .
O15 S3 1.509(5) .
O16 S4 1.490(4) .
O17 S5 1.520(5) .
O18 S6 1.534(4) .
C51 H51A 0.9600 .
C51 H51B 0.9600 .
C51 H51C 0.9600 .

loop_
_geom_torsion_atom_site_label_1
_geom_torsion_atom_site_label_2
_geom_torsion_atom_site_label_3
_geom_torsion_atom_site_label_4
_geom_torsion
_geom_torsion_site_symmetry_1
_geom_torsion_site_symmetry_4
O2 C1 C2 C4 6.6(9) . .
O1 C1 C2 C4 -173.4(6) . .
Nd1 C1 C2 C4 28(6) . .
O2 C1 C2 C3 -172.6(6) . .
O1 C1 C2 C3 7.4(9) . .
Nd1 C1 C2 C3 -151(5) . .
C4 C2 C3 C5 1.5(10) . .
C1 C2 C3 C5 -179.2(6) . .
C3 C2 C4 C6 -2.5(11) . .
C1 C2 C4 C6 178.3(7) . .
C2 C3 C5 C7 0.1(10) . .
C2 C4 C6 C7 1.8(13) . .
C3 C5 C7 C6 -0.8(10) . .
C3 C5 C7 C8 178.4(6) . .
C4 C6 C7 C5 -0.2(11) . .
C4 C6 C7 C8 -179.4(7) . .
C5 C7 C8 N3 -157.4(6) . .
C6 C7 C8 N3 21.8(9) . .
C5 C7 C8 N1 22.5(8) . .
C6 C7 C8 N1 -158.4(6) . .
N1 C9 C10 C12 -157.1(6) . .
N2 C9 C10 C12 22.4(8) . .
N1 C9 C10 C11 24.7(8) . .
N2 C9 C10 C11 -155.8(6) . .
C12 C10 C11 C13 -1.4(10) . .
C9 C10 C11 C13 176.8(6) . .
C11 C10 C12 C14 -0.3(10) . .
C9 C10 C12 C14 -178.5(6) . .
C10 C11 C13 C15 1.5(11) . .
C10 C12 C14 C15 1.8(10) . .
C11 C13 C15 C14 0.0(10) . .
C11 C13 C15 C16 179.2(6) . .
C12 C14 C15 C13 -1.6(10) . .
C12 C14 C15 C16 179.2(6) . .
C13 C15 C16 O3 12.7(9) . .
C14 C15 C16 O3 -168.1(6) . .
C13 C15 C16 O4 -167.6(6) . .
C14 C15 C16 O4 11.6(8) . .
C13 C15 C16 Nd2 -82.6(19) . 1_556
C14 C15 C16 Nd2 96.6(17) . 1_556
N2 C17 C18 C20 169.4(6) . .
N3 C17 C18 C20 -12.9(9) . .
N2 C17 C18 C19 -11.1(8) . .
N3 C17 C18 C19 166.6(6) . .
C20 C18 C19 C21 1.8(10) . .
C17 C18 C19 C21 -177.7(6) . .
C19 C18 C20 C22 -1.6(10) . .
C17 C18 C20 C22 177.9(6) . .
C18 C19 C21 C23 0.1(10) . .
C18 C20 C22 C23 -0.5(10) . .
C19 C21 C23 C22 -2.2(10) . .
C19 C21 C23 C24 176.6(6) . .
C20 C22 C23 C21 2.4(9) . .
C20 C22 C23 C24 -176.4(6) . .
C21 C23 C24 O6 165.8(6) . .
C22 C23 C24 O6 -15.5(8) . .
C21 C23 C24 O5 -15.0(8) . .
C22 C23 C24 O5 163.7(5) . .
C21 C23 C24 Nd2 -20(4) . .
C22 C23 C24 Nd2 158(4) . .
O7 C25 C26 C28 -10.7(9) . .
O8 C25 C26 C28 168.8(6) . .
Nd1 C25 C26 C28 74(3) . .
O7 C25 C26 C27 170.7(6) . .
O8 C25 C26 C27 -9.8(9) . .
Nd1 C25 C26 C27 -104(3) . .
C28 C26 C27 C29 2.3(10) . .
C25 C26 C27 C29 -179.2(6) . .
C27 C26 C28 C30 -0.5(10) . .
C25 C26 C28 C30 -179.1(6) . .
C26 C27 C29 C31 -2.1(11) . .
C26 C28 C30 C31 -1.4(10) . .
C27 C29 C31 C30 0.2(10) . .
C27 C29 C31 C32 178.9(6) . .
C28 C30 C31 C29 1.5(10) . .
C28 C30 C31 C32 -177.2(6) . .
C29 C31 C32 N5 175.9(6) . .
C30 C31 C32 N5 -5.4(8) . .
C29 C31 C32 N4 -3.2(8) . .
C30 C31 C32 N4 175.5(5) . .
N6 C33 C34 C36 3.0(8) . .
N4 C33 C34 C36 -178.0(5) . .
N6 C33 C34 C35 -177.2(6) . .
N4 C33 C34 C35 1.9(8) . .
C36 C34 C35 C37 -0.4(10) . .
C33 C34 C35 C37 179.8(6) . .
C35 C34 C36 C38 -0.4(9) . .
C33 C34 C36 C38 179.5(5) . .
C34 C35 C37 C39 0.2(10) . .
C34 C36 C38 C39 1.3(9) . .
C35 C37 C39 C38 0.8(10) . .
C35 C37 C39 C40 179.8(6) . .
C36 C38 C39 C37 -1.5(9) . .
C36 C38 C39 C40 179.5(5) . .
C37 C39 C40 O9 7.5(8) . .
C38 C39 C40 O9 -173.5(5) . .
C37 C39 C40 O10 -170.4(5) . .
C38 C39 C40 O10 8.6(8) . .
C37 C39 C40 Nd2 -167(100) . 1_766
C38 C39 C40 Nd2 12(30) . 1_766
N5 C41 C42 C44 -179.0(6) . .
N6 C41 C42 C44 0.2(9) . .
N5 C41 C42 C43 1.6(8) . .
N6 C41 C42 C43 -179.3(6) . .
C44 C42 C43 C45 3.2(10) . .
C41 C42 C43 C45 -177.3(6) . .
C43 C42 C44 C46 -3.0(11) . .
C41 C42 C44 C46 177.5(6) . .
C42 C43 C45 C47 -1.0(10) . .
C42 C44 C46 C47 0.6(11) . .
C44 C46 C47 C45 1.6(10) . .
C44 C46 C47 C48 -177.9(6) . .
C43 C45 C47 C46 -1.4(10) . .
C43 C45 C47 C48 178.1(6) . .
C46 C47 C48 O12 174.0(6) . .
C45 C47 C48 O12 -5.5(9) . .
C46 C47 C48 O11 -3.7(8) . .
C45 C47 C48 O11 176.8(6) . .
C46 C47 C48 Nd1 76.9(16) . 1_554
C45 C47 C48 Nd1 -102.6(14) . 1_554
O7 C25 Nd1 O13 149.1(4) . .
O8 C25 Nd1 O13 -37.7(4) . .
C26 C25 Nd1 O13 60(3) . .
O7 C25 Nd1 O15 -65.5(4) . .
O8 C25 Nd1 O15 107.8(4) . .
C26 C25 Nd1 O15 -154(3) . .
O7 C25 Nd1 O14 83.6(4) . .
O8 C25 Nd1 O14 -103.1(4) . .
C26 C25 Nd1 O14 -5(3) . .
O7 C25 Nd1 O2 8.1(4) . .
O8 C25 Nd1 O2 -178.7(4) . .
C26 C25 Nd1 O2 -81(3) . .
O7 C25 Nd1 O11 -138.3(4) . 1_556
O8 C25 Nd1 O11 34.9(4) . 1_556
C26 C25 Nd1 O11 133(3) . 1_556
O8 C25 Nd1 O7 173.2(7) . .
C26 C25 Nd1 O7 -89(3) . .
O7 C25 Nd1 O8 -173.2(7) . .
C26 C25 Nd1 O8 98(3) . .
O7 C25 Nd1 O12 -125.1(4) . 1_556
O8 C25 Nd1 O12 48.2(5) . 1_556
C26 C25 Nd1 O12 146(3) . 1_556
O7 C25 Nd1 O1 38.8(5) . .
O8 C25 Nd1 O1 -147.9(4) . .
C26 C25 Nd1 O1 -50(3) . .
O7 C25 Nd1 C48 -136.9(4) . 1_556
O8 C25 Nd1 C48 36.3(4) . 1_556
C26 C25 Nd1 C48 134(3) . 1_556
O7 C25 Nd1 C1 19.1(5) . .
O8 C25 Nd1 C1 -167.7(4) . .
C26 C25 Nd1 C1 -70(3) . .
O2 C1 Nd1 O13 -153.9(4) . .
O1 C1 Nd1 O13 24.4(4) . .
C2 C1 Nd1 O13 -176(5) . .
O2 C1 Nd1 O15 57.7(4) . .
O1 C1 Nd1 O15 -124.0(4) . .
C2 C1 Nd1 O15 35(5) . .
O2 C1 Nd1 O14 -88.7(4) . .
O1 C1 Nd1 O14 89.7(4) . .
C2 C1 Nd1 O14 -111(5) . .
O1 C1 Nd1 O2 178.4(6) . .
C2 C1 Nd1 O2 -23(5) . .
O2 C1 Nd1 O11 117.7(4) . 1_556
O1 C1 Nd1 O11 -64.0(4) . 1_556
C2 C1 Nd1 O11 95(5) . 1_556
O2 C1 Nd1 O7 -18.0(4) . .
O1 C1 Nd1 O7 160.4(3) . .
C2 C1 Nd1 O7 -41(5) . .
O2 C1 Nd1 O8 -35.9(6) . .
O1 C1 Nd1 O8 142.5(4) . .
C2 C1 Nd1 O8 -58(5) . .
O2 C1 Nd1 O12 133.1(4) . 1_556
O1 C1 Nd1 O12 -48.6(3) . 1_556
C2 C1 Nd1 O12 111(5) . 1_556
O2 C1 Nd1 O1 -178.4(6) . .
C2 C1 Nd1 O1 159(6) . .
O2 C1 Nd1 C25 -26.1(5) . .
O1 C1 Nd1 C25 152.2(3) . .
C2 C1 Nd1 C25 -49(5) . .
O2 C1 Nd1 C48 130.5(4) . 1_556
O1 C1 Nd1 C48 -51.2(4) . 1_556
C2 C1 Nd1 C48 108(5) . 1_556
O6 C24 Nd2 O16 80.2(3) . .
O5 C24 Nd2 O16 -99.5(3) . .
C23 C24 Nd2 O16 -94(4) . .
O6 C24 Nd2 O17 136.3(3) . .
O5 C24 Nd2 O17 -43.5(4) . .
C23 C24 Nd2 O17 -38(4) . .
O6 C24 Nd2 O18 -79.7(3) . .
O5 C24 Nd2 O18 100.6(3) . .
C23 C24 Nd2 O18 106(4) . .
O6 C24 Nd2 O5 179.7(5) . .
C23 C24 Nd2 O5 6(4) . .
O6 C24 Nd2 O4 26.9(5) . 1_554
O5 C24 Nd2 O4 -152.8(3) . 1_554
C23 C24 Nd2 O4 -147(4) . 1_554
O6 C24 Nd2 O10 -121.4(3) . 1_344
O5 C24 Nd2 O10 58.9(4) . 1_344
C23 C24 Nd2 O10 64(4) . 1_344
O6 C24 Nd2 O3 3.6(3) . 1_554
O5 C24 Nd2 O3 -176.2(3) . 1_554
C23 C24 Nd2 O3 -171(4) . 1_554
O6 C24 Nd2 O9 -151.4(3) . 1_344
O5 C24 Nd2 O9 28.8(3) . 1_344
C23 C24 Nd2 O9 34(4) . 1_344
O5 C24 Nd2 O6 -179.7(5) . .
C23 C24 Nd2 O6 -174(4) . .
O6 C24 Nd2 C16 15.8(4) . 1_554
O5 C24 Nd2 C16 -164.0(3) . 1_554
C23 C24 Nd2 C16 -158(4) . 1_554
O6 C24 Nd2 C40 -140.4(3) . 1_344
O5 C24 Nd2 C40 39.9(4) . 1_344
C23 C24 Nd2 C40 45(4) . 1_344
N2 C9 N1 C8 3.2(9) . .
C10 C9 N1 C8 -177.4(5) . .
N3 C8 N1 C9 1.7(9) . .
C7 C8 N1 C9 -178.1(5) . .
N1 C9 N2 C17 -5.0(9) . .
C10 C9 N2 C17 175.6(5) . .
N3 C17 N2 C9 2.0(9) . .
C18 C17 N2 C9 179.6(5) . .
N1 C8 N3 C17 -4.2(9) . .
C7 C8 N3 C17 175.6(5) . .
N2 C17 N3 C8 2.2(8) . .
C18 C17 N3 C8 -175.4(5) . .
N6 C33 N4 C32 -0.2(8) . .
C34 C33 N4 C32 -179.1(5) . .
N5 C32 N4 C33 2.2(8) . .
C31 C32 N4 C33 -178.8(5) . .
N4 C32 N5 C41 -2.2(8) . .
C31 C32 N5 C41 178.8(5) . .
N6 C41 N5 C32 0.2(9) . .
C42 C41 N5 C32 179.3(5) . .
N4 C33 N6 C41 -1.5(8) . .
C34 C33 N6 C41 177.4(5) . .
N5 C41 N6 C33 1.5(9) . .
C42 C41 N6 C33 -177.6(5) . .
O2 C1 O1 Nd1 1.7(6) . .
C2 C1 O1 Nd1 -178.3(5) . .
O13 Nd1 O1 C1 -157.4(4) . .
O15 Nd1 O1 C1 57.7(4) . .
O14 Nd1 O1 C1 -85.1(4) . .
O2 Nd1 O1 C1 -0.9(3) . .
O11 Nd1 O1 C1 135.1(3) 1_556 .
O7 Nd1 O1 C1 -23.0(4) . .
O8 Nd1 O1 C1 -84.8(5) . .
O12 Nd1 O1 C1 128.4(4) 1_556 .
C25 Nd1 O1 C1 -41.5(5) . .
C48 Nd1 O1 C1 134.8(3) 1_556 .
O1 C1 O2 Nd1 -1.8(7) . .
C2 C1 O2 Nd1 178.2(4) . .
O13 Nd1 O2 C1 34.4(5) . .
O15 Nd1 O2 C1 -118.8(4) . .
O14 Nd1 O2 C1 86.1(4) . .
O11 Nd1 O2 C1 -95.1(4) 1_556 .
O7 Nd1 O2 C1 161.4(4) . .
O8 Nd1 O2 C1 157.0(4) . .
O12 Nd1 O2 C1 -49.7(4) 1_556 .
O1 Nd1 O2 C1 0.9(3) . .
C25 Nd1 O2 C1 157.8(4) . .
C48 Nd1 O2 C1 -63.3(5) 1_556 .
O4 C16 O3 Nd2 13.9(6) . 1_556
C15 C16 O3 Nd2 -166.4(4) . 1_556
O3 C16 O4 Nd2 -13.9(6) . 1_556
C15 C16 O4 Nd2 166.3(4) . 1_556
O6 C24 O5 Nd2 -0.3(6) . .
C23 C24 O5 Nd2 -179.4(4) . .
O16 Nd2 O5 C24 75.0(3) . .
O17 Nd2 O5 C24 142.5(3) . .
O18 Nd2 O5 C24 -74.5(3) . .
O4 Nd2 O5 C24 62.4(6) 1_554 .
O10 Nd2 O5 C24 -139.4(3) 1_344 .
O3 Nd2 O5 C24 4.5(4) 1_554 .
O9 Nd2 O5 C24 -150.1(3) 1_344 .
O6 Nd2 O5 C24 0.2(3) . .
C16 Nd2 O5 C24 23.4(4) 1_554 .
C40 Nd2 O5 C24 -145.6(3) 1_344 .
O5 C24 O6 Nd2 0.3(5) . .
C23 C24 O6 Nd2 179.4(5) . .
O16 Nd2 O6 C24 -92.4(3) . .
O17 Nd2 O6 C24 -59.0(4) . .
O18 Nd2 O6 C24 93.3(3) . .
O5 Nd2 O6 C24 -0.2(3) . .
O4 Nd2 O6 C24 -161.7(3) 1_554 .
O10 Nd2 O6 C24 93.7(4) 1_344 .
O3 Nd2 O6 C24 -176.2(4) 1_554 .
O9 Nd2 O6 C24 32.5(4) 1_344 .
C16 Nd2 O6 C24 -166.2(3) 1_554 .
C40 Nd2 O6 C24 54.4(4) 1_344 .
O8 C25 O7 Nd1 -7.0(7) . .
C26 C25 O7 Nd1 172.5(5) . .
O13 Nd1 O7 C25 -38.5(5) . .
O15 Nd1 O7 C25 110.8(4) . .
O14 Nd1 O7 C25 -88.7(4) . .
O2 Nd1 O7 C25 -171.6(4) . .
O11 Nd1 O7 C25 45.4(4) 1_556 .
O8 Nd1 O7 C25 3.8(4) . .
O12 Nd1 O7 C25 93.2(4) 1_556 .
O1 Nd1 O7 C25 -153.9(4) . .
C48 Nd1 O7 C25 58.0(5) 1_556 .
C1 Nd1 O7 C25 -163.7(4) . .
O7 C25 O8 Nd1 7.0(7) . .
C26 C25 O8 Nd1 -172.5(5) . .
O13 Nd1 O8 C25 144.1(4) . .
O15 Nd1 O8 C25 -72.3(4) . .
O14 Nd1 O8 C25 71.4(4) . .
O2 Nd1 O8 C25 1.6(5) . .
O11 Nd1 O8 C25 -142.9(4) 1_556 .
O7 Nd1 O8 C25 -3.7(4) . .
O12 Nd1 O8 C25 -147.5(4) 1_556 .
O1 Nd1 O8 C25 71.1(6) . .
C48 Nd1 O8 C25 -148.3(4) 1_556 .
C1 Nd1 O8 C25 19.3(6) . .
O10 C40 O9 Nd2 -2.1(6) . 1_766
C39 C40 O9 Nd2 -179.9(4) . 1_766
O9 C40 O10 Nd2 2.1(6) . 1_766
C39 C40 O10 Nd2 179.9(4) . 1_766
O12 C48 O11 Nd1 -14.0(6) . 1_554
C47 C48 O11 Nd1 163.7(4) . 1_554
O11 C48 O12 Nd1 13.7(6) . 1_554
C47 C48 O12 Nd1 -164.0(4) . 1_554
O15 Nd1 O13 S1 128.1(5) . .
O14 Nd1 O13 S1 -58.5(5) . .
O2 Nd1 O13 S1 -4.6(7) . .
O11 Nd1 O13 S1 147.5(6) 1_556 .
O7 Nd1 O13 S1 -108.9(5) . .
O8 Nd1 O13 S1 -140.5(5) . .
O12 Nd1 O13 S1 93.8(5) 1_556 .
O1 Nd1 O13 S1 20.8(5) . .
C25 Nd1 O13 S1 -125.1(5) . .
C48 Nd1 O13 S1 120.4(6) 1_556 .
C1 Nd1 O13 S1 10.4(6) . .
O13 Nd1 O14 C51 170.8(13) . .
O15 Nd1 O14 C51 -15.8(15) . .
O2 Nd1 O14 C51 27.2(12) . .
O11 Nd1 O14 C51 -151.8(11) 1_556 .
O7 Nd1 O14 C51 -48.8(12) . .
O8 Nd1 O14 C51 -100.7(13) . .
O12 Nd1 O14 C51 129.8(12) 1_556 .
O1 Nd1 O14 C51 79.2(13) . .
C25 Nd1 O14 C51 -75.4(13) . .
C48 Nd1 O14 C51 169.1(11) 1_556 .
C1 Nd1 O14 C51 53.1(13) . .
O13 Nd1 O15 S3 26.1(6) . .
O14 Nd1 O15 S3 -143.3(4) . .
O2 Nd1 O15 S3 172.7(4) . .
O11 Nd1 O15 S3 6.7(3) 1_556 .
O7 Nd1 O15 S3 -110.9(4) . .
O8 Nd1 O15 S3 -62.7(4) . .
O12 Nd1 O15 S3 60.2(4) 1_556 .
O1 Nd1 O15 S3 129.2(4) . .
C25 Nd1 O15 S3 -87.1(4) . .
C48 Nd1 O15 S3 33.5(4) 1_556 .
C1 Nd1 O15 S3 150.7(4) . .
O17 Nd2 O16 S4 -153.5(5) . .
O18 Nd2 O16 S4 11.5(6) . .
O5 Nd2 O16 S4 -49.1(4) . .
O4 Nd2 O16 S4 127.0(4) 1_554 .
O10 Nd2 O16 S4 177.1(3) 1_344 .
O3 Nd2 O16 S4 75.2(4) 1_554 .
O9 Nd2 O16 S4 -109.7(4) 1_344 .
O6 Nd2 O16 S4 2.2(4) . .
C16 Nd2 O16 S4 101.4(4) 1_554 .
C40 Nd2 O16 S4 -142.3(4) 1_344 .
C24 Nd2 O16 S4 -23.8(4) . .
O16 Nd2 O17 S5 -88.6(5) . .
O18 Nd2 O17 S5 105.8(5) . .
O5 Nd2 O17 S5 -164.5(4) . .
O4 Nd2 O17 S5 -2.8(4) 1_554 .
O10 Nd2 O17 S5 72.2(5) 1_344 .
O3 Nd2 O17 S5 -27.6(5) 1_554 .
O9 Nd2 O17 S5 126.1(5) 1_344 .
O6 Nd2 O17 S5 -122.5(4) . .
C16 Nd2 O17 S5 -17.2(5) 1_554 .
C40 Nd2 O17 S5 98.9(5) 1_344 .
C24 Nd2 O17 S5 -147.2(4) . .
O16 Nd2 O18 S6 -140.7(3) . .
O17 Nd2 O18 S6 15.3(5) . .
O5 Nd2 O18 S6 -80.5(3) . .
O4 Nd2 O18 S6 112.7(3) 1_554 .
O10 Nd2 O18 S6 48.9(3) 1_344 .
O3 Nd2 O18 S6 157.4(3) 1_554 .
O9 Nd2 O18 S6 -4.8(3) 1_344 .
O6 Nd2 O18 S6 -131.4(3) . .
C16 Nd2 O18 S6 137.6(3) 1_554 .
C40 Nd2 O18 S6 22.1(3) 1_344 .
C24 Nd2 O18 S6 -105.6(3) . .
Nd1 O13 S1 C50 165.3(6) . .
Nd1 O13 S1 C49 -100.0(8) . .
Nd1 O15 S3 C54 -176.4(4) . .
Nd1 O15 S3 C53 82.1(5) . .
Nd2 O16 S4 C55 -78.8(5) . .
Nd2 O16 S4 C56 174.5(4) . .
Nd2 O17 S5 C57 -53.9(6) . .
Nd2 O17 S5 C58 52.4(6) . .
Nd2 O18 S6 C59 -174.6(4) . .
Nd2 O18 S6 C60 81.9(4) . .

loop_
_platon_squeeze_void_nr
_platon_squeeze_void_average_x
_platon_squeeze_void_average_y
_platon_squeeze_void_average_z
_platon_squeeze_void_volume
_platon_squeeze_void_count_electrons
1 0.500 1.000 1.000 694.6 40.1
2 0.184 0.903 0.904 7.0 0.2
3 0.816 0.097 0.096 7.6 0.5
